data_7215023
loop_
_publ_author_name
'Huang, Fu-Ping'
'Li, Hai-Ye'
'Yu, Qing'
'Bian, He-Dong'
'Tian, Jin-Lei'
'Yan, Shi-Ping'
'Liao, Dai-Zheng'
'Cheng, Peng'

_publ_section_title
;
 Co(ii)/Ni(ii) coordination polymers incorporated with a bent connector:
 crystal structures and magnetic properties
;
_journal_issue 14
_journal_name_full CrystEngComm
_journal_page_first 4756
_journal_paper_doi 10.1039/c2ce25586c
_journal_volume 14
_journal_year 2012
_chemical_formula_sum 'C32 H30 Co2 N10 O12'
_chemical_formula_weight 864.31
_chemical_name_systematic
;
?
;
_space_group_IT_number 14
_symmetry_cell_setting monoclinic
_symmetry_space_group_name_Hall '-P 2ybc'
_symmetry_space_group_name_H-M 'P 1 21/c 1'
_atom_sites_solution_hydrogens geom
_atom_sites_solution_primary direct
_atom_sites_solution_secondary difmap
_audit_creation_method SHELXL-97
_cell_angle_alpha 90.00
_cell_angle_beta 94.02(3)
_cell_angle_gamma 90.00
_cell_formula_units_Z 4
_cell_length_a 8.2800(17)
_cell_length_b 28.059(6)
_cell_length_c 16.424(3)
_cell_measurement_temperature 293(2)
_cell_volume 3806.4(13)
_computing_structure_refinement 'SHELXL-97 (Sheldrick, 1997)'
_computing_structure_solution 'SHELXS-97 (Sheldrick, 1990)'
_diffrn_ambient_temperature 293(2)
_diffrn_measured_fraction_theta_full 0.996
_diffrn_measured_fraction_theta_max 0.996
_diffrn_radiation_monochromator graphite
_diffrn_radiation_source 'fine-focus sealed tube'
_diffrn_radiation_type MoK\a
_diffrn_radiation_wavelength 0.71073
_diffrn_reflns_av_R_equivalents 0.0662
_diffrn_reflns_av_sigmaI/netI 0.0500
_diffrn_reflns_limit_h_max 9
_diffrn_reflns_limit_h_min -9
_diffrn_reflns_limit_k_max 33
_diffrn_reflns_limit_k_min -33
_diffrn_reflns_limit_l_max 19
_diffrn_reflns_limit_l_min -19
_diffrn_reflns_number 30746
_diffrn_reflns_theta_full 25.00
_diffrn_reflns_theta_max 25.00
_diffrn_reflns_theta_min 3.05
_exptl_absorpt_coefficient_mu 0.945
_exptl_absorpt_correction_T_max 0.845
_exptl_absorpt_correction_T_min 0.685
_exptl_absorpt_correction_type multi-scan
_exptl_absorpt_process_details SADABS
_exptl_crystal_density_diffrn 1.498
_exptl_crystal_density_method 'not measured'
_exptl_crystal_F_000 2352
_exptl_crystal_size_max 0.23
_exptl_crystal_size_mid 0.12
_exptl_crystal_size_min 0.08
_refine_diff_density_max 0.556
_refine_diff_density_min -0.337
_refine_diff_density_rms 0.082
_refine_ls_extinction_method none
_refine_ls_goodness_of_fit_ref 0.963
_refine_ls_hydrogen_treatment mixed
_refine_ls_matrix_type full
_refine_ls_number_parameters 558
_refine_ls_number_reflns 6685
_refine_ls_number_restraints 47
_refine_ls_restrained_S_all 0.964
_refine_ls_R_factor_all 0.0851
_refine_ls_R_factor_gt 0.0658
_refine_ls_shift/su_max 0.001
_refine_ls_shift/su_mean 0.000
_refine_ls_structure_factor_coef Fsqd
_refine_ls_weighting_details 'calc w=1/[\s^2^(Fo^2^)+(0.0455P)^2^+22.0000P] where P=(Fo^2^+2Fc^2^)/3'
_refine_ls_weighting_scheme calc
_refine_ls_wR_factor_gt 0.1390
_refine_ls_wR_factor_ref 0.1490
_reflns_number_gt 5530
_reflns_number_total 6685
_reflns_threshold_expression >2sigma(I)
_cod_data_source_file c2ce25586c.txt
_cod_data_source_block 1
_cod_depositor_comments
;
The following automatic conversions were performed:

'_symmetry_cell_setting' value 'MONOCLINIC' changed to 'monoclinic'
according to
/usr/data/users/saulius/automatic-downloads/retrospective/RSC/lib/dictionaries/cif_core.dic
dictionary named 'cif_core.dic' version 2.4.2 from
2011-04-26.

'_exptl_absorpt_correction_type' value 'MULTI-SCAN'
changed to 'multi-scan' according to
/usr/data/users/saulius/automatic-downloads/retrospective/RSC/lib/dictionaries/cif_core.dic
dictionary named 'cif_core.dic' version 2.4.2 from
2011-04-26.

'_geom_bond_publ_flag' value 'Y' changed to 'y'
according to
/usr/data/users/saulius/automatic-downloads/retrospective/RSC/lib/dictionaries/cif_core.dic
dictionary named 'cif_core.dic' version 2.4.2 from 2011-04-26 (13
times).

'_geom_angle_publ_flag' value 'Y' changed to 'y' according
to
/usr/data/users/saulius/automatic-downloads/retrospective/RSC/lib/dictionaries/cif_core.dic
dictionary named 'cif_core.dic' version 2.4.2 from 2011-04-26 (36
times).

Automatic conversion script
Id: cif_fix_values 2281 2013-09-26 08:29:07Z andrius 
;
_cod_original_sg_symbol_H-M P21/C
_cod_database_code 7215023

loop_
_symmetry_equiv_pos_as_xyz
'x, y, z'
'-x, y+1/2, -z+1/2'
'-x, -y, -z'
'x, -y-1/2, z-1/2'

loop_
_atom_site_label
_atom_site_type_symbol
_atom_site_fract_x
_atom_site_fract_y
_atom_site_fract_z
_atom_site_U_iso_or_equiv
_atom_site_adp_type
_atom_site_occupancy
_atom_site_symmetry_multiplicity
_atom_site_calc_flag
_atom_site_refinement_flags
_atom_site_disorder_assembly
_atom_site_disorder_group
Co1 Co 0.23010(7) 0.42683(2) 0.84811(4) 0.02131(17) Uani 1 1 d . . .
Co2 Co -0.11951(7) 0.42146(2) 0.68869(4) 0.02192(18) Uani 1 1 d . . .
C1 C 0.2244(6) 0.40240(16) 0.6604(3) 0.0235(10) Uani 1 1 d . . .
C2 C 0.3440(6) 0.39913(19) 0.5990(3) 0.0298(12) Uani 1 1 d . . .
H2 H 0.3068 0.3935 0.5451 0.036 Uiso 1 1 calc R . .
C3 C 0.4978(6) 0.40359(19) 0.6153(3) 0.0293(11) Uani 1 1 d . . .
H3 H 0.5352 0.4078 0.6696 0.035 Uiso 1 1 calc R . .
C4 C 0.6189(6) 0.40243(18) 0.5529(3) 0.0280(11) Uani 1 1 d . . .
C5 C -0.1499(6) 0.45626(16) 0.8287(3) 0.0237(10) Uani 1 1 d . . .
C6 C -0.1648(6) 0.48387(18) 0.9031(3) 0.0269(11) Uani 1 1 d . . .
H6 H -0.0871 0.4804 0.9464 0.032 Uiso 1 1 calc R . .
C7 C -0.2849(6) 0.51327(19) 0.9100(3) 0.0338(12) Uani 1 1 d . . .
H7 H -0.3608 0.5154 0.8656 0.041 Uiso 1 1 calc R . .
C8 C -0.3125(7) 0.5436(2) 0.9814(3) 0.0345(13) Uani 1 1 d . . .
C9 C 0.0767(7) 0.34418(18) 0.9358(4) 0.0389(14) Uani 1 1 d . . .
H9 H 0.0253 0.3687 0.9620 0.047 Uiso 1 1 calc R . .
C10 C 0.0401(7) 0.29859(19) 0.9552(4) 0.0433(15) Uani 1 1 d . . .
H10 H -0.0343 0.2924 0.9938 0.052 Uiso 1 1 calc R . .
C11 C 0.1134(6) 0.26184(17) 0.9177(3) 0.0293(11) Uani 1 1 d . . .
C12 C 0.2242(8) 0.27377(19) 0.8638(4) 0.0450(15) Uani 1 1 d . . .
H12 H 0.2797 0.2500 0.8378 0.054 Uiso 1 1 calc R . .
C13 C 0.2537(7) 0.32001(19) 0.8480(4) 0.0426(15) Uani 1 1 d . . .
H13 H 0.3302 0.3271 0.8110 0.051 Uiso 1 1 calc R . .
C14 C 0.0723(7) 0.21239(18) 0.9343(3) 0.0322(12) Uani 1 1 d . . .
C15 C 0.0567(6) 0.13867(17) 0.9235(3) 0.0290(11) Uani 1 1 d . . .
C16 C 0.0725(6) 0.08947(18) 0.8998(3) 0.0309(12) Uani 1 1 d . . .
C17 C 0.1922(8) 0.0754(2) 0.8534(4) 0.0547(18) Uani 1 1 d . . .
H17 H 0.2677 0.0974 0.8372 0.066 Uiso 1 1 calc R . .
C18 C 0.2020(8) 0.0292(2) 0.8303(4) 0.0544(19) Uani 1 1 d . . .
H18 H 0.2851 0.0206 0.7980 0.065 Uiso 1 1 calc R . .
C19 C -0.0315(7) 0.05524(19) 0.9220(4) 0.0411(14) Uani 1 1 d . . .
H19 H -0.1158 0.0630 0.9542 0.049 Uiso 1 1 calc R . .
C20 C -0.0117(7) 0.00962(19) 0.8969(3) 0.0397(14) Uani 1 1 d . . .
H20 H -0.0837 -0.0132 0.9136 0.048 Uiso 1 1 calc R . .
C21 C 0.2104(8) 0.5333(2) 0.8435(4) 0.0459(15) Uani 1 1 d . . .
H21 H 0.1550 0.5270 0.8897 0.055 Uiso 1 1 calc R . .
C22 C 0.2176(8) 0.5791(2) 0.8171(4) 0.0521(17) Uani 1 1 d . . .
H22 H 0.1702 0.6035 0.8454 0.063 Uiso 1 1 calc R . .
C23 C 0.2955(7) 0.58894(18) 0.7481(3) 0.0341(12) Uani 1 1 d . . .
C24 C 0.3681(7) 0.55249(19) 0.7109(4) 0.0381(13) Uani 1 1 d . . .
H24 H 0.4244 0.5578 0.6647 0.046 Uiso 1 1 calc R . .
C25 C 0.3568(6) 0.50759(18) 0.7427(3) 0.0332(12) Uani 1 1 d . . .
H25 H 0.4082 0.4828 0.7173 0.040 Uiso 1 1 calc R . .
C26 C 0.2999(7) 0.63777(18) 0.7199(3) 0.0358(13) Uani 1 1 d . . .
C27 C 0.2767(7) 0.71078(18) 0.7108(3) 0.0376(13) Uani 1 1 d . . .
C28 C 0.2359(7) 0.75953(19) 0.7305(3) 0.0362(13) Uani 1 1 d . . .
C29 C 0.2908(8) 0.7967(2) 0.6887(4) 0.0515(17) Uani 1 1 d . . .
H29 H 0.3546 0.7916 0.6451 0.062 Uiso 1 1 calc R . .
C30 C 0.2525(8) 0.8417(2) 0.7105(4) 0.0488(17) Uani 1 1 d . . .
H30 H 0.2919 0.8669 0.6809 0.059 Uiso 1 1 calc R . .
C31 C 0.1416(9) 0.7695(2) 0.7926(4) 0.0548(18) Uani 1 1 d . . .
H31 H 0.1009 0.7448 0.8230 0.066 Uiso 1 1 calc R . .
C32 C 0.1069(8) 0.81514(19) 0.8103(4) 0.0481(16) Uani 1 1 d . . .
H32 H 0.0400 0.8210 0.8523 0.058 Uiso 1 1 calc R . .
H9A H 0.549(6) 0.426(2) 0.850(3) 0.06(2) Uiso 1 1 d D . .
H9B H 0.485(7) 0.420(2) 0.9225(14) 0.05(2) Uiso 1 1 d D . .
H4C H -0.083(7) 0.1346(18) 1.015(3) 0.054(19) Uiso 1 1 d D . .
H9C H 0.387(8) 0.633(2) 0.613(3) 0.07(2) Uiso 1 1 d D . .
N1 N 0.1800(5) 0.35570(14) 0.8823(3) 0.0276(9) Uani 1 1 d . . .
N2 N 0.1273(5) 0.17525(15) 0.8922(3) 0.0340(10) Uani 1 1 d . . .
N3 N -0.0240(6) 0.20036(15) 0.9905(3) 0.0427(12) Uani 1 1 d . . .
N4 N -0.0339(6) 0.15302(16) 0.9819(3) 0.0402(12) Uani 1 1 d D . .
N5 N 0.1019(5) -0.00429(15) 0.8508(3) 0.0303(10) Uani 1 1 d . . .
N6 N 0.2771(5) 0.49756(14) 0.8075(3) 0.0293(10) Uani 1 1 d . . .
N7 N 0.2471(6) 0.67428(16) 0.7596(3) 0.0409(12) Uani 1 1 d . . .
N8 N 0.3408(7) 0.69943(16) 0.6436(3) 0.0496(14) Uani 1 1 d . . .
N9 N 0.3541(7) 0.65184(16) 0.6501(3) 0.0469(13) Uani 1 1 d D . .
N10 N 0.1629(5) 0.85164(14) 0.7710(3) 0.0294(10) Uani 1 1 d . . .
O1 O 0.2735(4) 0.40393(13) 0.7327(2) 0.0297(8) Uani 1 1 d . . .
O2 O 0.0809(4) 0.40511(12) 0.6336(2) 0.0295(8) Uani 1 1 d . . .
O3 O 0.7639(4) 0.40526(13) 0.5783(2) 0.0295(8) Uani 1 1 d . . .
O4 O 0.5716(5) 0.39875(16) 0.4806(2) 0.0461(11) Uani 1 1 d . . .
O5 O -0.0155(4) 0.44022(11) 0.8111(2) 0.0258(7) Uani 1 1 d . . .
O6 O -0.2699(4) 0.44972(11) 0.7799(2) 0.0260(8) Uani 1 1 d . . .
O7 O -0.2051(4) 0.54663(12) 1.0374(2) 0.0278(8) Uani 1 1 d . . .
O8 O -0.4462(6) 0.5629(2) 0.9795(3) 0.086(2) Uani 1 1 d . . .
O9 O 0.4742(4) 0.41221(13) 0.8726(2) 0.0321(8) Uani 1 1 d D . .
O10 O 0.716(3) 0.3726(10) 0.0059(16) 0.189(13) Uani 0.443(19) 1 d PU A 1
O11 O 0.482(4) 0.2309(11) 0.0622(19) 0.211(14) Uani 0.443(19) 1 d PU A 1
O10' O 0.699(4) 0.3161(14) 0.054(2) 0.307(18) Uani 0.557(19) 1 d PU A 2
O11' O 0.599(3) 0.2624(10) 0.0211(15) 0.220(12) Uani 0.557(19) 1 d PU A 2
O12A O 0.308(3) 0.1722(8) 0.7367(15) 0.120(7) Uani 0.33 1 d PU B 2
O12B O 0.322(4) 0.1313(11) 0.6736(17) 0.155(10) Uani 0.33 1 d PU C 3
O12C O 0.181(3) 0.1607(10) 0.6694(15) 0.138(9) Uani 0.33 1 d PU D 1

loop_
_atom_site_aniso_label
_atom_site_aniso_U_11
_atom_site_aniso_U_22
_atom_site_aniso_U_33
_atom_site_aniso_U_23
_atom_site_aniso_U_13
_atom_site_aniso_U_12
Co1 0.0227(3) 0.0180(3) 0.0238(3) -0.0024(3) 0.0061(3) -0.0003(3)
Co2 0.0209(3) 0.0199(3) 0.0257(4) -0.0036(3) 0.0072(3) -0.0006(3)
C1 0.022(3) 0.020(2) 0.030(3) -0.003(2) 0.008(2) -0.0035(19)
C2 0.023(3) 0.044(3) 0.023(3) -0.009(2) 0.005(2) 0.002(2)
C3 0.026(3) 0.039(3) 0.023(3) -0.006(2) 0.003(2) 0.002(2)
C4 0.027(3) 0.031(3) 0.026(3) -0.010(2) 0.007(2) -0.001(2)
C5 0.027(3) 0.021(2) 0.024(3) -0.002(2) 0.008(2) -0.004(2)
C6 0.025(3) 0.034(3) 0.022(2) -0.006(2) 0.003(2) -0.001(2)
C7 0.032(3) 0.040(3) 0.029(3) -0.012(2) -0.001(2) 0.004(2)
C8 0.037(3) 0.038(3) 0.029(3) -0.005(2) 0.002(2) 0.013(2)
C9 0.049(4) 0.020(3) 0.051(4) -0.002(2) 0.024(3) 0.003(2)
C10 0.055(4) 0.026(3) 0.052(4) 0.002(3) 0.026(3) -0.001(3)
C11 0.036(3) 0.019(2) 0.033(3) -0.001(2) 0.003(2) -0.003(2)
C12 0.059(4) 0.020(3) 0.059(4) -0.001(3) 0.028(3) 0.003(3)
C13 0.053(4) 0.025(3) 0.053(4) -0.001(3) 0.027(3) 0.003(3)
C14 0.042(3) 0.022(3) 0.034(3) 0.002(2) 0.011(2) -0.002(2)
C15 0.033(3) 0.024(3) 0.030(3) 0.000(2) 0.005(2) -0.002(2)
C16 0.036(3) 0.024(3) 0.033(3) 0.000(2) 0.005(2) -0.003(2)
C17 0.051(4) 0.030(3) 0.087(5) -0.015(3) 0.034(4) -0.018(3)
C18 0.045(4) 0.041(4) 0.082(5) -0.021(3) 0.037(4) -0.015(3)
C19 0.046(3) 0.029(3) 0.052(4) -0.005(3) 0.030(3) -0.006(2)
C20 0.050(4) 0.028(3) 0.044(3) 0.001(3) 0.024(3) -0.009(3)
C21 0.064(4) 0.031(3) 0.045(4) 0.004(3) 0.026(3) 0.009(3)
C22 0.082(5) 0.023(3) 0.056(4) -0.003(3) 0.033(4) 0.012(3)
C23 0.044(3) 0.023(3) 0.036(3) 0.000(2) 0.006(2) -0.002(2)
C24 0.045(3) 0.030(3) 0.041(3) 0.000(3) 0.015(3) -0.001(2)
C25 0.038(3) 0.023(3) 0.040(3) -0.004(2) 0.012(2) 0.001(2)
C26 0.048(3) 0.026(3) 0.035(3) 0.001(2) 0.012(3) 0.004(2)
C27 0.058(4) 0.020(3) 0.036(3) 0.000(2) 0.010(3) 0.003(2)
C28 0.046(3) 0.027(3) 0.036(3) 0.002(2) 0.007(3) 0.005(2)
C29 0.077(5) 0.028(3) 0.055(4) 0.003(3) 0.040(4) 0.004(3)
C30 0.071(4) 0.023(3) 0.057(4) 0.006(3) 0.035(3) 0.000(3)
C31 0.086(5) 0.023(3) 0.060(4) 0.010(3) 0.034(4) 0.001(3)
C32 0.077(5) 0.027(3) 0.045(4) 0.006(3) 0.035(3) 0.004(3)
N1 0.029(2) 0.020(2) 0.035(2) -0.0004(18) 0.0084(19) -0.0001(17)
N2 0.042(3) 0.023(2) 0.038(3) -0.001(2) 0.012(2) -0.0055(19)
N3 0.063(3) 0.021(2) 0.047(3) -0.001(2) 0.023(3) -0.003(2)
N4 0.059(3) 0.022(2) 0.042(3) 0.002(2) 0.022(2) -0.005(2)
N5 0.029(2) 0.028(2) 0.034(2) -0.0008(19) 0.0064(19) -0.0009(18)
N6 0.032(2) 0.022(2) 0.034(2) -0.0008(19) 0.0055(19) 0.0003(18)
N7 0.062(3) 0.025(2) 0.038(3) 0.003(2) 0.016(2) 0.004(2)
N8 0.085(4) 0.025(3) 0.041(3) 0.001(2) 0.020(3) 0.006(2)
N9 0.087(4) 0.021(2) 0.036(3) -0.003(2) 0.020(3) 0.006(2)
N10 0.034(2) 0.024(2) 0.031(2) 0.0051(19) 0.0045(19) 0.0027(18)
O1 0.0303(19) 0.038(2) 0.0214(18) -0.0039(16) 0.0073(15) 0.0015(16)
O2 0.0203(18) 0.036(2) 0.0324(19) -0.0037(16) 0.0066(15) 0.0009(15)
O3 0.0188(18) 0.041(2) 0.0294(19) -0.0048(16) 0.0052(14) -0.0024(15)
O4 0.034(2) 0.079(3) 0.026(2) -0.012(2) 0.0066(17) 0.002(2)
O5 0.0206(17) 0.0275(18) 0.0300(19) -0.0103(15) 0.0075(14) 0.0018(14)
O6 0.0211(17) 0.0259(18) 0.0312(19) -0.0083(15) 0.0038(15) -0.0003(14)
O7 0.0290(19) 0.0295(19) 0.0250(18) -0.0061(15) 0.0028(15) 0.0023(15)
O8 0.066(3) 0.140(5) 0.049(3) -0.048(3) -0.018(2) 0.062(3)
O9 0.0241(19) 0.038(2) 0.035(2) -0.0056(18) 0.0077(16) 0.0010(16)
O10 0.187(15) 0.200(16) 0.179(15) -0.009(9) 0.012(9) 0.028(9)
O11 0.206(16) 0.207(16) 0.217(16) 0.005(10) -0.005(9) -0.001(9)
O10' 0.313(19) 0.31(2) 0.298(19) -0.010(10) 0.049(10) 0.005(10)
O11' 0.232(14) 0.213(14) 0.212(14) 0.004(9) 0.006(9) -0.008(9)
O12A 0.115(10) 0.114(10) 0.137(11) -0.011(9) 0.038(9) -0.014(8)
O12B 0.168(13) 0.157(13) 0.141(12) -0.009(9) 0.024(9) -0.021(9)
O12C 0.144(12) 0.153(12) 0.117(11) 0.015(9) 0.010(9) 0.005(9)

loop_
_atom_type_symbol
_atom_type_description
_atom_type_scat_dispersion_real
_atom_type_scat_dispersion_imag
_atom_type_scat_source
C C 0.0033 0.0016 'International Tables Vol C Tables 4.2.6.8 and 6.1.1.4'
H H 0.0000 0.0000 'International Tables Vol C Tables 4.2.6.8 and 6.1.1.4'
N N 0.0061 0.0033 'International Tables Vol C Tables 4.2.6.8 and 6.1.1.4'
O O 0.0106 0.0060 'International Tables Vol C Tables 4.2.6.8 and 6.1.1.4'
Co Co 0.3494 0.9721 'International Tables Vol C Tables 4.2.6.8 and 6.1.1.4'

loop_
_geom_angle_atom_site_label_1
_geom_angle_atom_site_label_2
_geom_angle_atom_site_label_3
_geom_angle
_geom_angle_site_symmetry_1
_geom_angle_site_symmetry_3
_geom_angle_publ_flag
O9 Co1 O7 93.06(14) . 3_567 y
O9 Co1 O1 83.48(15) . . y
O7 Co1 O1 174.84(14) 3_567 . y
O9 Co1 N1 88.20(15) . . y
O7 Co1 N1 93.72(15) 3_567 . y
O1 Co1 N1 90.00(15) . . y
O9 Co1 N6 92.74(16) . . y
O7 Co1 N6 88.90(15) 3_567 . y
O1 Co1 N6 87.45(15) . . y
N1 Co1 N6 177.16(16) . . y
O9 Co1 O5 174.44(14) . . y
O7 Co1 O5 92.42(13) 3_567 . y
O1 Co1 O5 90.99(13) . . y
N1 Co1 O5 92.36(15) . . y
N6 Co1 O5 86.44(15) . . y
O2 Co2 O3 84.44(13) . 1_455 y
O2 Co2 N10 95.39(15) . 2_546 y
O3 Co2 N10 89.51(15) 1_455 2_546 y
O2 Co2 O5 100.63(13) . . y
O3 Co2 O5 174.93(12) 1_455 . y
N10 Co2 O5 90.00(14) 2_546 . y
O2 Co2 N5 90.55(15) . 2_556 y
O3 Co2 N5 89.20(15) 1_455 2_556 y
N10 Co2 N5 173.78(16) 2_546 2_556 y
O5 Co2 N5 90.75(14) . 2_556 y
O2 Co2 O6 159.01(14) . . y
O3 Co2 O6 115.87(13) 1_455 . y
N10 Co2 O6 90.26(14) 2_546 . y
O5 Co2 O6 59.08(12) . . y
N5 Co2 O6 84.83(14) 2_556 . y
O2 Co2 C5 129.74(15) . . y
O3 Co2 C5 145.29(15) 1_455 . y
N10 Co2 C5 92.49(15) 2_546 . y
O5 Co2 C5 29.72(13) . . y
N5 Co2 C5 85.12(15) 2_556 . y
O6 Co2 C5 29.53(14) . . y
O1 C1 O2 125.7(4) . . ?
O1 C1 C2 118.3(4) . . ?
O2 C1 C2 115.9(4) . . ?
C3 C2 C1 123.8(5) . . ?
C3 C2 H2 118.1 . . ?
C1 C2 H2 118.1 . . ?
C2 C3 C4 124.0(5) . . ?
C2 C3 H3 118.0 . . ?
C4 C3 H3 118.0 . . ?
O4 C4 O3 124.3(5) . . ?
O4 C4 C3 119.0(5) . . ?
O3 C4 C3 116.7(4) . . ?
O6 C5 O5 118.6(4) . . ?
O6 C5 C6 120.4(4) . . ?
O5 C5 C6 120.9(4) . . ?
O6 C5 Co2 58.8(2) . . ?
O5 C5 Co2 60.3(2) . . ?
C6 C5 Co2 170.6(4) . . ?
C7 C6 C5 121.3(5) . . ?
C7 C6 H6 119.3 . . ?
C5 C6 H6 119.3 . . ?
C6 C7 C8 126.5(5) . . ?
C6 C7 H7 116.8 . . ?
C8 C7 H7 116.8 . . ?
O8 C8 O7 126.0(5) . . ?
O8 C8 C7 114.9(5) . . ?
O7 C8 C7 119.1(5) . . ?
N1 C9 C10 123.9(5) . . ?
N1 C9 H9 118.1 . . ?
C10 C9 H9 118.1 . . ?
C9 C10 C11 119.5(5) . . ?
C9 C10 H10 120.3 . . ?
C11 C10 H10 120.3 . . ?
C12 C11 C10 116.7(5) . . ?
C12 C11 C14 122.2(5) . . ?
C10 C11 C14 121.1(5) . . ?
C11 C12 C13 120.1(5) . . ?
C11 C12 H12 120.0 . . ?
C13 C12 H12 120.0 . . ?
N1 C13 C12 123.6(5) . . ?
N1 C13 H13 118.2 . . ?
C12 C13 H13 118.2 . . ?
N3 C14 N2 114.1(5) . . ?
N3 C14 C11 122.7(5) . . ?
N2 C14 C11 123.2(5) . . ?
N2 C15 N4 109.8(4) . . ?
N2 C15 C16 126.5(5) . . ?
N4 C15 C16 123.7(5) . . ?
C17 C16 C19 116.8(5) . . ?
C17 C16 C15 121.0(5) . . ?
C19 C16 C15 122.2(5) . . ?
C16 C17 C18 119.8(5) . . ?
C16 C17 H17 120.1 . . ?
C18 C17 H17 120.1 . . ?
N5 C18 C17 124.2(5) . . ?
N5 C18 H18 117.9 . . ?
C17 C18 H18 117.9 . . ?
C16 C19 C20 119.5(5) . . ?
C16 C19 H19 120.3 . . ?
C20 C19 H19 120.3 . . ?
N5 C20 C19 124.4(5) . . ?
N5 C20 H20 117.8 . . ?
C19 C20 H20 117.8 . . ?
N6 C21 C22 123.5(5) . . ?
N6 C21 H21 118.3 . . ?
C22 C21 H21 118.3 . . ?
C21 C22 C23 119.2(5) . . ?
C21 C22 H22 120.4 . . ?
C23 C22 H22 120.4 . . ?
C22 C23 C24 118.1(5) . . ?
C22 C23 C26 118.6(5) . . ?
C24 C23 C26 123.3(5) . . ?
C23 C24 C25 118.5(5) . . ?
C23 C24 H24 120.7 . . ?
C25 C24 H24 120.7 . . ?
N6 C25 C24 123.7(5) . . ?
N6 C25 H25 118.2 . . ?
C24 C25 H25 118.2 . . ?
N9 C26 N7 110.2(5) . . ?
N9 C26 C23 125.4(5) . . ?
N7 C26 C23 124.4(5) . . ?
N8 C27 N7 115.2(5) . . ?
N8 C27 C28 122.4(5) . . ?
N7 C27 C28 122.3(5) . . ?
C31 C28 C29 117.3(5) . . ?
C31 C28 C27 121.1(5) . . ?
C29 C28 C27 121.6(5) . . ?
C30 C29 C28 119.5(5) . . ?
C30 C29 H29 120.2 . . ?
C28 C29 H29 120.2 . . ?
N10 C30 C29 123.6(5) . . ?
N10 C30 H30 118.2 . . ?
C29 C30 H30 118.2 . . ?
C28 C31 C32 120.0(5) . . ?
C28 C31 H31 120.0 . . ?
C32 C31 H31 120.0 . . ?
N10 C32 C31 123.2(5) . . ?
N10 C32 H32 118.4 . . ?
C31 C32 H32 118.4 . . ?
C9 N1 C13 116.3(5) . . ?
C9 N1 Co1 124.0(3) . . ?
C13 N1 Co1 119.7(4) . . ?
C15 N2 C14 103.3(4) . . ?
C14 N3 N4 102.6(4) . . ?
C15 N4 N3 110.2(4) . . ?
C15 N4 H4C 126(4) . . ?
N3 N4 H4C 123(4) . . ?
C20 N5 C18 115.4(5) . . ?
C20 N5 Co2 121.4(4) . 2_546 ?
C18 N5 Co2 123.2(4) . 2_546 ?
C25 N6 C21 116.9(5) . . ?
C25 N6 Co1 124.1(3) . . ?
C21 N6 Co1 118.6(4) . . ?
C26 N7 C27 102.7(5) . . ?
C27 N8 N9 102.3(5) . . ?
C26 N9 N8 109.6(5) . . ?
C26 N9 H9C 125(5) . . ?
N8 N9 H9C 125(5) . . ?
C32 N10 C30 116.4(5) . . ?
C32 N10 Co2 119.9(4) . 2_556 ?
C30 N10 Co2 123.6(4) . 2_556 ?
C1 O1 Co1 146.5(3) . . ?
C1 O2 Co2 131.3(3) . . ?
C4 O3 Co2 134.0(3) . 1_655 ?
C5 O5 Co1 148.1(3) . . ?
C5 O5 Co2 90.0(3) . . ?
Co1 O5 Co2 121.89(14) . . ?
C5 O6 Co2 91.6(3) . . ?
C8 O7 Co1 126.5(3) . 3_567 ?
Co1 O9 H9A 124(5) . . ?
Co1 O9 H9B 100(4) . . ?
H9A O9 H9B 106(3) . . ?

loop_
_geom_bond_atom_site_label_1
_geom_bond_atom_site_label_2
_geom_bond_distance
_geom_bond_site_symmetry_2
_geom_bond_publ_flag
Co1 O9 2.074(4) . y
Co1 O7 2.046(3) 3_567 y
Co1 O1 2.057(3) . y
Co1 N1 2.122(4) . y
Co1 N6 2.138(4) . y
Co1 O5 2.115(3) . y
Co2 O2 1.998(3) . y
Co2 O3 2.045(3) 1_455 y
Co2 N10 2.107(4) 2_546 y
Co2 O5 2.195(3) . y
Co2 N5 2.190(4) 2_556 y
Co2 O6 2.164(3) . y
Co2 C5 2.528(5) . y
C1 O1 1.229(6) . ?
C1 O2 1.240(6) . ?
C1 C2 1.464(7) . ?
C2 C3 1.289(7) . ?
C2 H2 0.9300 . ?
C3 C4 1.484(7) . ?
C3 H3 0.9300 . ?
C4 O4 1.229(6) . ?
C4 O3 1.246(6) . ?
C5 O6 1.246(6) . ?
C5 O5 1.253(6) . ?
C5 C6 1.458(7) . ?
C6 C7 1.303(7) . ?
C6 H6 0.9300 . ?
C7 C8 1.480(7) . ?
C7 H7 0.9300 . ?
C8 O8 1.230(7) . ?
C8 O7 1.237(6) . ?
C9 N1 1.309(7) . ?
C9 C10 1.358(7) . ?
C9 H9 0.9300 . ?
C10 C11 1.365(7) . ?
C10 H10 0.9300 . ?
C11 C12 1.361(8) . ?
C11 C14 1.459(7) . ?
C12 C13 1.349(7) . ?
C12 H12 0.9300 . ?
C13 N1 1.319(6) . ?
C13 H13 0.9300 . ?
C14 N3 1.305(7) . ?
C14 N2 1.347(7) . ?
C15 N2 1.304(6) . ?
C15 N4 1.321(7) . ?
C15 C16 1.443(7) . ?
C16 C17 1.351(8) . ?
C16 C19 1.357(7) . ?
C17 C18 1.357(8) . ?
C17 H17 0.9300 . ?
C18 N5 1.312(7) . ?
C18 H18 0.9300 . ?
C19 C20 1.358(7) . ?
C19 H19 0.9300 . ?
C20 N5 1.307(7) . ?
C20 H20 0.9300 . ?
C21 N6 1.305(7) . ?
C21 C22 1.360(8) . ?
C21 H21 0.9300 . ?
C22 C23 1.370(8) . ?
C22 H22 0.9300 . ?
C23 C24 1.354(7) . ?
C23 C26 1.448(7) . ?
C24 C25 1.370(7) . ?
C24 H24 0.9300 . ?
C25 N6 1.321(7) . ?
C25 H25 0.9300 . ?
C26 N9 1.321(7) . ?
C26 N7 1.307(7) . ?
C27 N8 1.298(7) . ?
C27 N7 1.334(7) . ?
C27 C28 1.451(7) . ?
C28 C31 1.356(8) . ?
C28 C29 1.346(8) . ?
C29 C30 1.356(8) . ?
C29 H29 0.9300 . ?
C30 N10 1.312(7) . ?
C30 H30 0.9300 . ?
C31 C32 1.349(8) . ?
C31 H31 0.9300 . ?
C32 N10 1.312(7) . ?
C32 H32 0.9300 . ?
N3 N4 1.338(6) . ?
N4 H4C 0.87(2) . ?
N5 Co2 2.190(4) 2_546 ?
N8 N9 1.344(6) . ?
N9 H9C 0.87(2) . ?
N10 Co2 2.107(4) 2_556 ?
O3 Co2 2.045(3) 1_655 ?
O7 Co1 2.046(3) 3_567 ?
O9 H9A 0.84(2) . ?
O9 H9B 0.845(19) . ?

loop_
_geom_torsion_atom_site_label_1
_geom_torsion_atom_site_label_2
_geom_torsion_atom_site_label_3
_geom_torsion_atom_site_label_4
_geom_torsion
_geom_torsion_site_symmetry_1
_geom_torsion_site_symmetry_4
O1 C1 C2 C3 -8.8(8) . .
O2 C1 C2 C3 168.7(5) . .
C1 C2 C3 C4 -177.2(5) . .
C2 C3 C4 O4 2.8(8) . .
C2 C3 C4 O3 -177.1(5) . .
O2 Co2 C5 O6 174.8(2) . .
O3 Co2 C5 O6 6.6(4) 1_455 .
N10 Co2 C5 O6 -86.1(3) 2_546 .
O5 Co2 C5 O6 -171.8(4) . .
N5 Co2 C5 O6 88.1(3) 2_556 .
O2 Co2 C5 O5 -13.5(3) . .
O3 Co2 C5 O5 178.4(3) 1_455 .
N10 Co2 C5 O5 85.6(3) 2_546 .
N5 Co2 C5 O5 -100.1(3) 2_556 .
O6 Co2 C5 O5 171.8(4) . .
O2 Co2 C5 C6 86(2) . .
O3 Co2 C5 C6 -82(2) 1_455 .
N10 Co2 C5 C6 -175(2) 2_546 .
O5 Co2 C5 C6 100(2) . .
N5 Co2 C5 C6 0(2) 2_556 .
O6 Co2 C5 C6 -89(2) . .
O6 C5 C6 C7 -19.9(8) . .
O5 C5 C6 C7 157.3(5) . .
Co2 C5 C6 C7 63(2) . .
C5 C6 C7 C8 -179.2(5) . .
C6 C7 C8 O8 -169.2(6) . .
C6 C7 C8 O7 9.2(9) . .
N1 C9 C10 C11 -0.1(10) . .
C9 C10 C11 C12 1.9(9) . .
C9 C10 C11 C14 -177.4(6) . .
C10 C11 C12 C13 -1.8(9) . .
C14 C11 C12 C13 177.4(6) . .
C11 C12 C13 N1 -0.1(10) . .
C12 C11 C14 N3 174.4(6) . .
C10 C11 C14 N3 -6.4(9) . .
C12 C11 C14 N2 -7.0(9) . .
C10 C11 C14 N2 172.2(6) . .
N2 C15 C16 C17 14.7(9) . .
N4 C15 C16 C17 -165.1(6) . .
N2 C15 C16 C19 -164.7(6) . .
N4 C15 C16 C19 15.4(9) . .
C19 C16 C17 C18 1.0(10) . .
C15 C16 C17 C18 -178.5(6) . .
C16 C17 C18 N5 -0.6(12) . .
C17 C16 C19 C20 -0.4(9) . .
C15 C16 C19 C20 179.1(6) . .
C16 C19 C20 N5 -0.9(10) . .
N6 C21 C22 C23 1.4(11) . .
C21 C22 C23 C24 -2.6(10) . .
C21 C22 C23 C26 179.0(6) . .
C22 C23 C24 C25 1.5(9) . .
C26 C23 C24 C25 179.9(5) . .
C23 C24 C25 N6 0.9(9) . .
C22 C23 C26 N9 -172.0(6) . .
C24 C23 C26 N9 9.7(10) . .
C22 C23 C26 N7 6.5(9) . .
C24 C23 C26 N7 -171.9(6) . .
N8 C27 C28 C31 167.1(7) . .
N7 C27 C28 C31 -11.1(10) . .
N8 C27 C28 C29 -13.4(10) . .
N7 C27 C28 C29 168.3(6) . .
C31 C28 C29 C30 1.0(10) . .
C27 C28 C29 C30 -178.5(6) . .
C28 C29 C30 N10 -0.2(12) . .
C29 C28 C31 C32 -0.2(11) . .
C27 C28 C31 C32 179.3(6) . .
C28 C31 C32 N10 -1.4(11) . .
C10 C9 N1 C13 -1.8(9) . .
C10 C9 N1 Co1 177.3(5) . .
C12 C13 N1 C9 1.9(9) . .
C12 C13 N1 Co1 -177.3(5) . .
O9 Co1 N1 C9 128.2(5) . .
O7 Co1 N1 C9 35.2(5) 3_567 .
O1 Co1 N1 C9 -148.4(5) . .
N6 Co1 N1 C9 -122(3) . .
O5 Co1 N1 C9 -57.4(5) . .
O9 Co1 N1 C13 -52.7(4) . .
O7 Co1 N1 C13 -145.7(4) 3_567 .
O1 Co1 N1 C13 30.7(4) . .
N6 Co1 N1 C13 57(3) . .
O5 Co1 N1 C13 121.7(4) . .
N4 C15 N2 C14 -0.8(6) . .
C16 C15 N2 C14 179.4(5) . .
N3 C14 N2 C15 1.6(7) . .
C11 C14 N2 C15 -177.1(5) . .
N2 C14 N3 N4 -1.7(7) . .
C11 C14 N3 N4 177.0(5) . .
N2 C15 N4 N3 -0.2(7) . .
C16 C15 N4 N3 179.6(5) . .
C14 N3 N4 C15 1.1(7) . .
C19 C20 N5 C18 1.3(9) . .
C19 C20 N5 Co2 -178.5(5) . 2_546
C17 C18 N5 C20 -0.6(10) . .
C17 C18 N5 Co2 179.2(6) . 2_546
C24 C25 N6 C21 -2.0(8) . .
C24 C25 N6 Co1 171.0(4) . .
C22 C21 N6 C25 0.9(9) . .
C22 C21 N6 Co1 -172.6(6) . .
O9 Co1 N6 C25 63.9(4) . .
O7 Co1 N6 C25 157.0(4) 3_567 .
O1 Co1 N6 C25 -19.4(4) . .
N1 Co1 N6 C25 -45(3) . .
O5 Co1 N6 C25 -110.6(4) . .
O9 Co1 N6 C21 -123.1(5) . .
O7 Co1 N6 C21 -30.1(5) 3_567 .
O1 Co1 N6 C21 153.6(5) . .
N1 Co1 N6 C21 128(3) . .
O5 Co1 N6 C21 62.4(4) . .
N9 C26 N7 C27 -1.6(7) . .
C23 C26 N7 C27 179.8(6) . .
N8 C27 N7 C26 1.2(7) . .
C28 C27 N7 C26 179.6(6) . .
N7 C27 N8 N9 -0.3(8) . .
C28 C27 N8 N9 -178.7(6) . .
N7 C26 N9 N8 1.5(8) . .
C23 C26 N9 N8 -179.9(6) . .
C27 N8 N9 C26 -0.7(7) . .
C31 C32 N10 C30 2.1(10) . .
C31 C32 N10 Co2 -174.0(6) . 2_556
C29 C30 N10 C32 -1.3(10) . .
C29 C30 N10 Co2 174.6(6) . 2_556
O2 C1 O1 Co1 -25.2(9) . .
C2 C1 O1 Co1 152.0(5) . .
O9 Co1 O1 C1 -164.3(6) . .
O7 Co1 O1 C1 -116.3(15) 3_567 .
N1 Co1 O1 C1 107.5(6) . .
N6 Co1 O1 C1 -71.3(6) . .
O5 Co1 O1 C1 15.1(6) . .
O1 C1 O2 Co2 9.6(8) . .
C2 C1 O2 Co2 -167.7(3) . .
O3 Co2 O2 C1 -175.2(4) 1_455 .
N10 Co2 O2 C1 -86.2(4) 2_546 .
O5 Co2 O2 C1 4.8(4) . .
N5 Co2 O2 C1 95.7(4) 2_556 .
O6 Co2 O2 C1 18.8(7) . .
C5 Co2 O2 C1 11.6(5) . .
O4 C4 O3 Co2 169.0(4) . 1_655
C3 C4 O3 Co2 -11.1(7) . 1_655
O6 C5 O5 Co1 -172.0(4) . .
C6 C5 O5 Co1 10.7(9) . .
Co2 C5 O5 Co1 179.9(6) . .
O6 C5 O5 Co2 8.0(4) . .
C6 C5 O5 Co2 -169.2(4) . .
O9 Co1 O5 C5 -169.1(13) . .
O7 Co1 O5 C5 1.4(6) 3_567 .
O1 Co1 O5 C5 -174.7(6) . .
N1 Co1 O5 C5 95.2(6) . .
N6 Co1 O5 C5 -87.3(6) . .
O9 Co1 O5 Co2 10.8(16) . .
O7 Co1 O5 Co2 -178.66(18) 3_567 .
O1 Co1 O5 Co2 5.21(19) . .
N1 Co1 O5 Co2 -84.8(2) . .
N6 Co1 O5 Co2 92.6(2) . .
O2 Co2 O5 C5 169.5(3) . .
O3 Co2 O5 C5 -10.6(17) 1_455 .
N10 Co2 O5 C5 -95.0(3) 2_546 .
N5 Co2 O5 C5 78.8(3) 2_556 .
O6 Co2 O5 C5 -4.7(3) . .
O2 Co2 O5 Co1 -10.5(2) . .
O3 Co2 O5 Co1 169.5(14) 1_455 .
N10 Co2 O5 Co1 85.0(2) 2_546 .
N5 Co2 O5 Co1 -101.17(19) 2_556 .
O6 Co2 O5 Co1 175.3(2) . .
C5 Co2 O5 Co1 -180.0(4) . .
O5 C5 O6 Co2 -8.2(4) . .
C6 C5 O6 Co2 169.1(4) . .
O2 Co2 O6 C5 -11.3(5) . .
O3 Co2 O6 C5 -175.8(3) 1_455 .
N10 Co2 O6 C5 94.6(3) 2_546 .
O5 Co2 O6 C5 4.8(3) . .
N5 Co2 O6 C5 -89.2(3) 2_556 .
O8 C8 O7 Co1 12.8(9) . 3_567
C7 C8 O7 Co1 -165.4(4) . 3_567
